data_7719914
loop_
_publ_author_name
'Ma, Meng-Xia'
'Zhou, Yi-Wu'
'Gui, Zi-Jian'
'Huang, Ting-Hong'
'Ni, Qing-Ling'
'Li, Shi-Ming'
'Gui, Liu-Cheng'
'Wang, Xiu-Jian'

_publ_section_title
;
 High-nuclearity Cu hydride nanoclusters of Cu<sub>22</sub>H<sub>19</sub>
 and Cu<sub>20</sub>H<sub>13</sub> consolidated by an N-containing
 triphosphine ligand: synthesis, characterization and catalysis.
;
_journal_name_full 'Dalton transactions (Cambridge, England : 2003)'
_journal_paper_doi 10.1039/d5dt02358k
_journal_year 2025
_chemical_formula_moiety 'C162 H153 Cl4 Cu20 N7 P12, 3(Cl O4)'
_chemical_formula_sum 'C162 H153 Cl7 Cu20 N7 O12 P12'
_chemical_formula_weight 4280.50
_space_group_crystal_system trigonal
_space_group_IT_number 167
_space_group_name_Hall '-R 3 2"c'
_space_group_name_H-M_alt 'R -3 c :H'
_atom_sites_solution_hydrogens geom
_audit_creation_date 2023-02-04
_audit_creation_method
;
Olex2 1.2
(compiled 2018.05.29 svn.r3508 for OlexSys, GUI svn.r5506)
;
_audit_update_record
;
2023-02-11 deposited with the CCDC.	2025-11-06 downloaded from the CCDC.
;
_cell_angle_alpha 90
_cell_angle_beta 90
_cell_angle_gamma 120
_cell_formula_units_Z 12
_cell_length_a 26.2543(3)
_cell_length_b 26.2543(3)
_cell_length_c 113.8699(10)
_cell_measurement_reflns_used 26225
_cell_measurement_temperature 99.98(11)
_cell_measurement_theta_max 75.4890
_cell_measurement_theta_min 2.4790
_cell_volume 67973.6(13)
_computing_cell_refinement 'CrysAlisPro 1.171.41.123a (Rigaku OD, 2022)'
_computing_data_collection 'CrysAlisPro 1.171.41.123a (Rigaku OD, 2022)'
_computing_data_reduction 'CrysAlisPro 1.171.41.123a (Rigaku OD, 2022)'
_computing_molecular_graphics 'Olex2 (Dolomanov et al., 2009)'
_computing_publication_material 'Olex2 (Dolomanov et al., 2009)'
_computing_structure_refinement 'XL (Sheldrick, 2008)'
_diffrn_ambient_environment N~2~
_diffrn_ambient_temperature 99.98(11)
_diffrn_detector 'Hybrid Pixel Array Detector'
_diffrn_detector_area_resol_mean 10.0000
_diffrn_detector_type HyPix
_diffrn_measured_fraction_theta_full 1.000
_diffrn_measured_fraction_theta_max 1.000
_diffrn_measurement_details
;
List of Runs (angles in degrees, time in seconds):

  # Type    Start    End  Width  t~exp~   \w     \q     \k     \f   Frames
#--------------------------------------------------------------------------
  1  \w    -80.00  27.92   0.38    5.50    --  -43.18  96.00 -16.00  284
  2  \w    -39.00 -13.16   0.38   11.00    --  -90.25  34.00 146.00   68
  3  \w     35.00 103.78   0.38   11.00    --  109.26 -90.00 166.00  181
  4  \w     36.00 112.00   0.38   11.00    --  109.26-126.00 127.00  200
  5  \w     34.00  95.94   0.38    5.50    --   43.18-125.00   0.00  163
  6  \w    -51.00 -15.28   0.38   11.00    --  -90.25  45.00-180.00   94
  7  \w    -85.00 -16.22   0.38   11.00    --  -90.25 124.00   8.00  181
  8  \w     35.00  69.96   0.38   11.00    --  109.26 -61.00-150.00   92
  9  \w     80.00 176.90   0.38   11.00    --  109.26  77.00 -30.00  255
 10  \w     35.00  69.96   0.38   11.00    --  109.26 -61.00 -30.00   92
 11  \w     35.00  69.96   0.38   11.00    --  109.26 -61.00 -90.00   92
 12  \w     36.00  78.18   0.38   11.00    --  109.26 -94.00-180.00  111
 13  \w     71.00  96.08   0.38   11.00    --  109.26 -94.00-150.00   66
 14  \w     35.00  61.22   0.38   11.00    --  109.26 -61.00 -60.00   69
;
_diffrn_measurement_device 'four-circle diffractometer'
_diffrn_measurement_device_type 'XtaLAB Synergy, Dualflex, HyPix'
_diffrn_measurement_method '\w scans'
_diffrn_orient_matrix_type 'CrysAlisPro convention (1999,Acta A55,543-557)'
_diffrn_orient_matrix_UB_11 -0.0445016000
_diffrn_orient_matrix_UB_12 0.0209181000
_diffrn_orient_matrix_UB_13 -0.0022425000
_diffrn_orient_matrix_UB_21 -0.0429821000
_diffrn_orient_matrix_UB_22 -0.0600804000
_diffrn_orient_matrix_UB_23 -0.0054955000
_diffrn_orient_matrix_UB_31 -0.0275738000
_diffrn_orient_matrix_UB_32 -0.0233220000
_diffrn_orient_matrix_UB_33 0.0121606000
_diffrn_radiation_monochromator mirror
_diffrn_radiation_probe x-ray
_diffrn_radiation_type CuK\a
_diffrn_radiation_wavelength 1.54184
_diffrn_reflns_av_R_equivalents 0.0391
_diffrn_reflns_av_unetI/netI 0.0192
_diffrn_reflns_Laue_measured_fraction_full 1.000
_diffrn_reflns_Laue_measured_fraction_max 1.000
_diffrn_reflns_limit_h_max 30
_diffrn_reflns_limit_h_min -30
_diffrn_reflns_limit_k_max 28
_diffrn_reflns_limit_k_min -30
_diffrn_reflns_limit_l_max 132
_diffrn_reflns_limit_l_min -92
_diffrn_reflns_number 85767
_diffrn_reflns_point_group_measured_fraction_full 1.000
_diffrn_reflns_point_group_measured_fraction_max 1.000
_diffrn_reflns_theta_full 63.999
_diffrn_reflns_theta_max 63.999
_diffrn_reflns_theta_min 2.092
_diffrn_source 'micro-focus sealed X-ray tube'
_diffrn_source_type 'PhotonJet (Cu) X-ray Source'
_exptl_absorpt_coefficient_mu 3.869
_exptl_absorpt_correction_T_max 1.00000
_exptl_absorpt_correction_T_min 0.43125
_exptl_absorpt_correction_type multi-scan
_exptl_absorpt_process_details
;
CrysAlisPro 1.171.41.123a (Rigaku Oxford Diffraction, 2022)
Empirical absorption correction using spherical harmonics,
implemented in SCALE3 ABSPACK scaling algorithm.
;
_exptl_crystal_colour red
_exptl_crystal_density_diffrn 1.255
_exptl_crystal_description 'cubic block'
_exptl_crystal_F_000 25788
_refine_diff_density_max 2.237
_refine_diff_density_min -1.072
_refine_diff_density_rms 0.138
_refine_ls_extinction_method none
_refine_ls_goodness_of_fit_ref 1.069
_refine_ls_hydrogen_treatment constr
_refine_ls_matrix_type full
_refine_ls_number_parameters 707
_refine_ls_number_reflns 12558
_refine_ls_number_restraints 214
_refine_ls_restrained_S_all 1.139
_refine_ls_R_factor_all 0.0766
_refine_ls_R_factor_gt 0.0686
_refine_ls_shift/su_max 0.002
_refine_ls_shift/su_mean 0.000
_refine_ls_structure_factor_coef Fsqd
_refine_ls_weighting_details 'w=1/[\s^2^(Fo^2^)+(0.1443P)^2^+460.8956P] where P=(Fo^2^+2Fc^2^)/3'
_refine_ls_weighting_scheme calc
_refine_ls_wR_factor_gt 0.2185
_refine_ls_wR_factor_ref 0.2259
_reflns_Friedel_coverage 0.000
_reflns_number_gt 10489
_reflns_number_total 12558
_reflns_threshold_expression 'I > 2\s(I)'
_cod_data_source_file d5dt02358k2.cif
_cod_data_source_block Cu20
_cod_original_cell_volume 67973.6(17)
_cod_original_sg_symbol_H-M 'R -3 c'
_cod_database_code 7719914
_shelx_shelxl_version_number 2014/7
_chemical_oxdiff_formula 'Cu C H O N P Cl '
_shelx_space_group_comment
;
The symmetry employed for this shelxl refinement is uniquely defined
by the following loop, which should always be used as a source of
symmetry information in preference to the above space-group names.
They are only intended as comments.
;
_diffrn_oxdiff_digest_frames
;
01c2077d57c5a86828dd19ed541a518fe500027142a
;
_reflns_odcompleteness_completeness 99.95
_reflns_odcompleteness_iscentric 1
_reflns_odcompleteness_theta 66.97
_olex2_refinement_description
;
1. Fixed Uiso
 At 1.2 times of:
  All C(H) groups, All C(H,H) groups
 At 1.5 times of:
  All C(H,H,H) groups
2. Restrained distances
 Cl4-O6 = Cl4-O5 = Cl4-O7 = Cl4-O8
 1.5 with sigma of 0.02
 Cl3-O1 = Cl3-O3 = Cl3-O4 = Cl3-O2
 1.5 with sigma of 0.02
 Cl4-O6 \\sim Cl4-O5 \\sim Cl4-O7 \\sim Cl4-O8
 with sigma of 0.02
 O6-O7 \\sim O5-O8 \\sim O6-O8 \\sim O5-O7 \\sim O6-O5 \\sim O7-O8
 with sigma of 0.04
 Cl3-O1 \\sim Cl3-O3 \\sim Cl3-O4 \\sim Cl3-O2
 with sigma of 0.02
 O1-O4 \\sim O3-O2 \\sim O1-O2 \\sim O3-O4 \\sim O1-O3 \\sim O4-O2
 with sigma of 0.04
3. Rigid bond restraints
 O5, O6, O7, O8, O1, O2, O3, O4, Cl1, Cl2, Cl4, Cl3
 with sigma for 1-2 distances of 0.01 and sigma for 1-3 distances of 0.02
4. Uiso/Uaniso restraints and constraints
O5 \\sim O6 \\sim O7 \\sim O8 \\sim O1 \\sim O2 \\sim O3 \\sim O4 \\sim Cl1
\\sim Cl2 \\sim Cl4 \\sim Cl3: within 2A with sigma of 0.001 and sigma for
terminal atoms of 0.002
Cl4 \\sim O5 \\sim O6 \\sim O7 \\sim O8: within 2A with sigma of 0.04 and sigma
for terminal atoms of 0.08
Cl3 \\sim O1 \\sim O2 \\sim O3 \\sim O4: within 2A with sigma of 0.04 and sigma
for terminal atoms of 0.08
Uanis(O4) \\sim Ueq, Uanis(Cl3) \\sim Ueq, Uanis(O1) \\sim Ueq, Uanis(O3) \\sim
Ueq, Uanis(O2) \\sim Ueq: with sigma of 0.01 and sigma for terminal atoms of
0.02
5. Rigid body (RIGU) restrains
 Cl3, O1, O2, O3, O4
 with sigma for 1-2 distances of 0.01 and sigma for 1-3 distances of 0.01
 Cl4, O5, O6, O7, O8
 with sigma for 1-2 distances of 0.01 and sigma for 1-3 distances of 0.01
6. Others
 Fixed Sof: Cl4(0.5) O5(0.5) O6(0.5) O7(0.5) O8(0.5) Cl3(0.5) O1(0.5) O2(0.5)
 O3(0.5) O4(0.5)
7.a Secondary CH2 refined with riding coordinates:
 C1(H1A,H1B), C14(H14A,H14B), C27(H27A,H27B), C40(H40A,H40B)
7.b Aromatic/amide H refined with riding coordinates:
 C3(H3), C4(H4), C5(H5), C6(H6), C7(H7), C9(H9), C10(H10), C11(H11), C12(H12),
 C13(H13), C16(H16), C17(H17), C18(H18), C19(H19), C20(H20), C22(H22), C23(H23),
  C24(H24), C25(H25), C26(H26), C29(H29), C30(H30), C31(H31), C32(H32),
 C33(H33), C35(H35), C36(H36), C37(H37), C38(H38), C39(H39), C42(H42), C43(H43),
  C44(H44), C45(H45), C46(H46), C48(H48), C49(H49), C50(H50), C51(H51), C52(H52)
7.c Idealised Me refined as rotating group:
 C023(H02A,H02B,H02C)
;
_smtbx_masks_void_probe_radius 1.2
_smtbx_masks_void_truncation_radius 1.2
_olex2_submission_special_instructions 'No special instructions were received'
_oxdiff_exptl_absorpt_empirical_details
;
Empirical correction (ABSPACK) includes:
- Absorption correction using spherical harmonics
- Frame scaling
;
_oxdiff_exptl_absorpt_empirical_full_max 2.091
_oxdiff_exptl_absorpt_empirical_full_min 0.557

loop_
_space_group_symop_operation_xyz
'x, y, z'
'-y, x-y, z'
'-x+y, -x, z'
'y, x, -z+1/2'
'x-y, -y, -z+1/2'
'-x, -x+y, -z+1/2'
'x+2/3, y+1/3, z+1/3'
'-y+2/3, x-y+1/3, z+1/3'
'-x+y+2/3, -x+1/3, z+1/3'
'y+2/3, x+1/3, -z+5/6'
'x-y+2/3, -y+1/3, -z+5/6'
'-x+2/3, -x+y+1/3, -z+5/6'
'x+1/3, y+2/3, z+2/3'
'-y+1/3, x-y+2/3, z+2/3'
'-x+y+1/3, -x+2/3, z+2/3'
'y+1/3, x+2/3, -z+7/6'
'x-y+1/3, -y+2/3, -z+7/6'
'-x+1/3, -x+y+2/3, -z+7/6'
'-x, -y, -z'
'y, -x+y, -z'
'x-y, x, -z'
'-y, -x, z-1/2'
'-x+y, y, z-1/2'
'x, x-y, z-1/2'
'-x+2/3, -y+1/3, -z+1/3'
'y+2/3, -x+y+1/3, -z+1/3'
'x-y+2/3, x+1/3, -z+1/3'
'-y+2/3, -x+1/3, z-1/6'
'-x+y+2/3, y+1/3, z-1/6'
'x+2/3, x-y+1/3, z-1/6'
'-x+1/3, -y+2/3, -z+2/3'
'y+1/3, -x+y+2/3, -z+2/3'
'x-y+1/3, x+2/3, -z+2/3'
'-y+1/3, -x+2/3, z+1/6'
'-x+y+1/3, y+2/3, z+1/6'
'x+1/3, x-y+2/3, z+1/6'

loop_
_atom_site_label
_atom_site_type_symbol
_atom_site_fract_x
_atom_site_fract_y
_atom_site_fract_z
_atom_site_U_iso_or_equiv
_atom_site_adp_type
_atom_site_occupancy
_atom_site_site_symmetry_order
_atom_site_calc_flag
_atom_site_refinement_flags_posn
_atom_site_refinement_flags_adp
_atom_site_refinement_flags_occupancy
_atom_site_disorder_assembly
_atom_site_disorder_group
Cu1 Cu 0.41086(3) 0.70557(3) 0.33394(2) 0.0329(2) Uani 1 1 d . . . . .
Cu2 Cu 0.39260(3) 0.60946(3) 0.32254(2) 0.0334(2) Uani 1 1 d . . . . .
Cu3 Cu 0.44606(3) 0.72592(3) 0.31356(2) 0.0301(2) Uani 1 1 d . . . . .
Cu4 Cu 0.3333 0.6667 0.31881(2) 0.0291(3) Uani 1 3 d S T P . .
Cu5 Cu 0.36509(3) 0.73378(3) 0.30085(2) 0.0294(2) Uani 1 1 d . . . . .
Cu6 Cu 0.42065(3) 0.71300(3) 0.28404(2) 0.0324(2) Uani 1 1 d . . . . .
Cu7 Cu 0.39635(3) 0.80094(3) 0.27813(2) 0.0303(2) Uani 1 1 d . . . . .
Cu8 Cu 0.3333 0.6667 0.27031(2) 0.0372(3) Uani 1 3 d S T P . .
Cl1 Cl 0.41357(5) 0.83427(5) 0.29868(2) 0.0346(3) Uani 1 1 d . U . . .
Cl2 Cl 0.3333 0.6667 0.25113(2) 0.0417(5) Uani 1 3 d S TU P . .
P1 P 0.44791(6) 0.72434(5) 0.35207(2) 0.0372(3) Uani 1 1 d . . . . .
P2 P 0.53873(6) 0.76533(5) 0.30691(2) 0.0313(3) Uani 1 1 d . . . . .
P3 P 0.49545(5) 0.65794(5) 0.27017(2) 0.0315(3) Uani 1 1 d . . . . .
P4 P 0.49191(5) 0.84585(5) 0.27251(2) 0.0318(3) Uani 1 1 d . . . . .
N1 N 0.3333 0.6667 0.36015(7) 0.0372(17) Uani 1 3 d S T P . .
N2 N 0.51255(19) 0.75872(16) 0.28219(3) 0.0316(9) Uani 1 1 d . . . . .
N3 N 0.43595(17) 0.56511(17) 0.32588(4) 0.0392(10) Uani 1 1 d . . . . .
C1 C 0.3913(2) 0.7159(2) 0.36288(4) 0.0408(11) Uani 1 1 d . . . . .
H1A H 0.4032 0.7100 0.3708 0.049 Uiso 1 1 calc R . . . .
H1B H 0.3893 0.7525 0.3631 0.049 Uiso 1 1 calc R . . . .
C01P C 0.4610(2) 0.5406(2) 0.32572(6) 0.0541(15) Uani 1 1 d . . . . .
C2 C 0.5049(2) 0.8002(2) 0.35530(4) 0.0433(12) Uani 1 1 d . . . . .
C3 C 0.4949(3) 0.8445(3) 0.35151(7) 0.075(2) Uani 1 1 d . . . . .
H3 H 0.4602 0.8343 0.3472 0.090 Uiso 1 1 calc R . . . .
C4 C 0.5333(4) 0.9027(3) 0.35384(7) 0.083(2) Uani 1 1 d . . . . .
H4 H 0.5255 0.9325 0.3512 0.100 Uiso 1 1 calc R . . . .
C5 C 0.5850(3) 0.9171(3) 0.36028(8) 0.084(2) Uani 1 1 d . . . . .
H5 H 0.6124 0.9569 0.3621 0.101 Uiso 1 1 calc R . . . .
C6 C 0.5950(3) 0.8736(4) 0.36380(11) 0.119(4) Uani 1 1 d . . . . .
H6 H 0.6299 0.8832 0.3680 0.142 Uiso 1 1 calc R . . . .
C7 C 0.5554(3) 0.8159(3) 0.36136(9) 0.089(3) Uani 1 1 d . . . . .
H7 H 0.5634 0.7862 0.3639 0.107 Uiso 1 1 calc R . . . .
C8 C 0.4774(2) 0.6786(2) 0.35731(5) 0.0455(12) Uani 1 1 d . . . . .
C9 C 0.4782(3) 0.6646(3) 0.36901(6) 0.0662(18) Uani 1 1 d . . . . .
H9 H 0.4652 0.6816 0.3748 0.079 Uiso 1 1 calc R . . . .
C10 C 0.4973(3) 0.6264(4) 0.37249(7) 0.082(2) Uani 1 1 d . . . . .
H10 H 0.4972 0.6172 0.3806 0.098 Uiso 1 1 calc R . . . .
C11 C 0.5164(3) 0.6022(3) 0.36423(9) 0.082(2) Uani 1 1 d . . . . .
H11 H 0.5280 0.5747 0.3665 0.098 Uiso 1 1 calc R . . . .
C12 C 0.5190(3) 0.6172(3) 0.35260(7) 0.071(2) Uani 1 1 d . . . . .
H12 H 0.5347 0.6022 0.3469 0.085 Uiso 1 1 calc R . . . .
C13 C 0.4985(3) 0.6543(3) 0.34917(6) 0.0595(16) Uani 1 1 d . . . . .
H13 H 0.4988 0.6634 0.3411 0.071 Uiso 1 1 calc R . . . .
C14 C 0.5452(2) 0.7467(2) 0.29151(4) 0.0318(9) Uani 1 1 d . . . . .
H14A H 0.5874 0.7682 0.2894 0.038 Uiso 1 1 calc R . . . .
H14B H 0.5322 0.7042 0.2912 0.038 Uiso 1 1 calc R . . . .
C15 C 0.5789(2) 0.7344(2) 0.31424(4) 0.0359(10) Uani 1 1 d . . . . .
C16 C 0.5754(2) 0.6826(2) 0.31098(5) 0.0462(12) Uani 1 1 d . . . . .
H16 H 0.5538 0.6627 0.3041 0.055 Uiso 1 1 calc R . . . .
C17 C 0.6029(3) 0.6584(3) 0.31748(5) 0.0511(13) Uani 1 1 d . . . . .
H17 H 0.6006 0.6228 0.3150 0.061 Uiso 1 1 calc R . . . .
C18 C 0.6335(3) 0.6858(3) 0.32753(5) 0.0568(15) Uani 1 1 d . . . . .
H18 H 0.6512 0.6687 0.3322 0.068 Uiso 1 1 calc R . . . .
C19 C 0.6380(4) 0.7388(3) 0.33075(6) 0.083(2) Uani 1 1 d . . . . .
H19 H 0.6607 0.7593 0.3374 0.099 Uiso 1 1 calc R . . . .
C20 C 0.6101(4) 0.7619(3) 0.32444(5) 0.070(2) Uani 1 1 d . . . . .
H20 H 0.6120 0.7972 0.3270 0.084 Uiso 1 1 calc R . . . .
C21 C 0.5886(2) 0.8446(2) 0.30800(4) 0.0326(9) Uani 1 1 d . . . . .
C22 C 0.6444(2) 0.8716(2) 0.30319(4) 0.0419(11) Uani 1 1 d . . . . .
H22 H 0.6585 0.8485 0.2995 0.050 Uiso 1 1 calc R . . . .
C23 C 0.6801(2) 0.9327(2) 0.30366(5) 0.0477(12) Uani 1 1 d . . . . .
H23 H 0.7181 0.9510 0.3002 0.057 Uiso 1 1 calc R . . . .
C023 C 0.4936(3) 0.5086(4) 0.32524(12) 0.103(4) Uani 1 1 d . . . . .
H02A H 0.4982 0.5003 0.3170 0.155 Uiso 1 1 calc GR . . . .
H02B H 0.4720 0.4715 0.3296 0.155 Uiso 1 1 calc GR . . . .
H02C H 0.5325 0.5327 0.3288 0.155 Uiso 1 1 calc GR . . . .
C24 C 0.6603(2) 0.9666(2) 0.30909(5) 0.0450(12) Uani 1 1 d . . . . .
H24 H 0.6843 1.0082 0.3093 0.054 Uiso 1 1 calc R . . . .
C25 C 0.6049(2) 0.9394(2) 0.31421(4) 0.0412(11) Uani 1 1 d . . . . .
H25 H 0.5912 0.9622 0.3181 0.049 Uiso 1 1 calc R . . . .
C26 C 0.5694(2) 0.8785(2) 0.31359(4) 0.0391(11) Uani 1 1 d . . . . .
H26 H 0.5314 0.8601 0.3171 0.047 Uiso 1 1 calc R . . . .
C27 C 0.5242(2) 0.73810(19) 0.27094(4) 0.0332(10) Uani 1 1 d . . . . .
H27A H 0.5672 0.7587 0.2696 0.040 Uiso 1 1 calc R . . . .
H27B H 0.5065 0.7493 0.2645 0.040 Uiso 1 1 calc R . . . .
C28 C 0.5536(2) 0.6460(2) 0.27614(4) 0.0350(10) Uani 1 1 d . . . . .
C29 C 0.5373(2) 0.5958(2) 0.28276(4) 0.0386(11) Uani 1 1 d . . . . .
H29 H 0.4968 0.5683 0.2839 0.046 Uiso 1 1 calc R . . . .
C30 C 0.5796(2) 0.5850(2) 0.28775(5) 0.0449(12) Uani 1 1 d . . . . .
H30 H 0.5679 0.5505 0.2923 0.054 Uiso 1 1 calc R . . . .
C31 C 0.6378(2) 0.6241(3) 0.28609(5) 0.0493(13) Uani 1 1 d . . . . .
H31 H 0.6667 0.6171 0.2895 0.059 Uiso 1 1 calc R . . . .
C32 C 0.6548(2) 0.6746(3) 0.27937(5) 0.0524(14) Uani 1 1 d . . . . .
H32 H 0.6954 0.7019 0.2782 0.063 Uiso 1 1 calc R . . . .
C33 C 0.6131(2) 0.6852(2) 0.27438(4) 0.0410(11) Uani 1 1 d . . . . .
H33 H 0.6251 0.7194 0.2697 0.049 Uiso 1 1 calc R . . . .
C34 C 0.5002(2) 0.6493(2) 0.25439(4) 0.0337(10) Uani 1 1 d . . . . .
C35 C 0.5247(2) 0.6168(2) 0.24995(5) 0.0447(12) Uani 1 1 d . . . . .
H35 H 0.5408 0.6003 0.2552 0.054 Uiso 1 1 calc R . . . .
C36 C 0.5255(3) 0.6083(3) 0.23790(4) 0.0508(13) Uani 1 1 d . . . . .
H36 H 0.5424 0.5863 0.2349 0.061 Uiso 1 1 calc R . . . .
C37 C 0.5022(2) 0.6316(2) 0.23032(4) 0.0474(12) Uani 1 1 d . . . . .
H37 H 0.5034 0.6261 0.2221 0.057 Uiso 1 1 calc R . . . .
C38 C 0.4765(2) 0.6635(2) 0.23458(4) 0.0448(12) Uani 1 1 d . . . . .
H38 H 0.4597 0.6791 0.2293 0.054 Uiso 1 1 calc R . . . .
C39 C 0.4755(2) 0.6722(2) 0.24654(4) 0.0405(11) Uani 1 1 d . . . . .
H39 H 0.4581 0.6939 0.2495 0.049 Uiso 1 1 calc R . . . .
C40 C 0.5359(2) 0.8237(2) 0.28160(4) 0.0328(10) Uani 1 1 d . . . . .
H40A H 0.5764 0.8429 0.2784 0.039 Uiso 1 1 calc R . . . .
H40B H 0.5380 0.8387 0.2897 0.039 Uiso 1 1 calc R . . . .
C41 C 0.5103(2) 0.8413(2) 0.25737(4) 0.0362(10) Uani 1 1 d . . . . .
C42 C 0.5686(2) 0.8652(2) 0.25355(5) 0.0456(12) Uani 1 1 d . . . . .
H42 H 0.6004 0.8861 0.2589 0.055 Uiso 1 1 calc R . . . .
C43 C 0.5793(3) 0.8580(3) 0.24188(5) 0.0539(14) Uani 1 1 d . . . . .
H43 H 0.6187 0.8735 0.2393 0.065 Uiso 1 1 calc R . . . .
C44 C 0.5343(3) 0.8293(3) 0.23409(5) 0.0540(15) Uani 1 1 d . . . . .
H44 H 0.5427 0.8251 0.2261 0.065 Uiso 1 1 calc R . . . .
C45 C 0.4767(3) 0.8062(3) 0.23768(5) 0.0509(14) Uani 1 1 d . . . . .
H45 H 0.4455 0.7867 0.2322 0.061 Uiso 1 1 calc R . . . .
C46 C 0.4647(2) 0.8116(2) 0.24939(4) 0.0408(11) Uani 1 1 d . . . . .
H46 H 0.4250 0.7949 0.2519 0.049 Uiso 1 1 calc R . . . .
C47 C 0.5315(2) 0.9255(2) 0.27543(4) 0.0368(10) Uani 1 1 d . . . . .
C48 C 0.5407(2) 0.9650(2) 0.26652(4) 0.0431(11) Uani 1 1 d . . . . .
H48 H 0.5298 0.9512 0.2587 0.052 Uiso 1 1 calc R . . . .
C49 C 0.5659(3) 1.0250(2) 0.26890(5) 0.0517(13) Uani 1 1 d . . . . .
H49 H 0.5730 1.0518 0.2627 0.062 Uiso 1 1 calc R . . . .
C50 C 0.5804(3) 1.0454(2) 0.28010(5) 0.0513(13) Uani 1 1 d . . . . .
H50 H 0.5970 1.0862 0.2817 0.062 Uiso 1 1 calc R . . . .
C51 C 0.5706(2) 1.0061(2) 0.28918(5) 0.0452(12) Uani 1 1 d . . . . .
H51 H 0.5810 1.0201 0.2970 0.054 Uiso 1 1 calc R . . . .
C52 C 0.5459(2) 0.9467(2) 0.28686(5) 0.0402(11) Uani 1 1 d . . . . .
H52 H 0.5388 0.9200 0.2931 0.048 Uiso 1 1 calc R . . . .
Cl4 Cl 0.7244(2) 0.8656(2) 0.26951(5) 0.1059(13) Uani 0.5 1 d D U . . .
O5 O 0.7763(5) 0.9108(5) 0.27458(12) 0.1126(19) Uani 0.5 1 d D U . . .
O6 O 0.7158(5) 0.8896(6) 0.25836(10) 0.1127(19) Uani 0.5 1 d D U . . .
O7 O 0.7360(5) 0.8199(5) 0.26579(12) 0.1095(18) Uani 0.5 1 d D U . . .
O8 O 0.6723(4) 0.8436(5) 0.27444(12) 0.0963(18) Uani 0.5 1 d D U . . .
Cl3 Cl 0.6847(3) 1.1180(2) 0.32060(8) 0.1450(19) Uani 0.5 1 d D U . . .
O1 O 0.6945(6) 1.1757(5) 0.32133(17) 0.147(2) Uani 0.5 1 d D U . . .
O2 O 0.6535(6) 1.0877(6) 0.33152(13) 0.148(2) Uani 0.5 1 d D U . . .
O3 O 0.7342(5) 1.1160(5) 0.32061(17) 0.144(2) Uani 0.5 1 d D U . . .
O4 O 0.6292(5) 1.0802(5) 0.31613(16) 0.147(2) Uani 0.5 1 d D U . . .

loop_
_atom_site_aniso_label
_atom_site_aniso_U_11
_atom_site_aniso_U_22
_atom_site_aniso_U_33
_atom_site_aniso_U_23
_atom_site_aniso_U_13
_atom_site_aniso_U_12
Cu1 0.0328(4) 0.0343(4) 0.0313(4) -0.0015(3) -0.0021(3) 0.0164(3)
Cu2 0.0328(4) 0.0319(4) 0.0366(4) -0.0001(3) -0.0031(3) 0.0171(3)
Cu3 0.0288(4) 0.0306(4) 0.0303(4) -0.0001(2) 0.0013(3) 0.0145(3)
Cu4 0.0292(4) 0.0292(4) 0.0288(6) 0.000 0.000 0.0146(2)
Cu5 0.0289(4) 0.0274(4) 0.0315(4) 0.0011(3) 0.0009(2) 0.0138(3)
Cu6 0.0307(4) 0.0325(4) 0.0336(4) 0.0010(3) 0.0028(3) 0.0155(3)
Cu7 0.0299(4) 0.0309(4) 0.0312(4) 0.0017(3) 0.0000(2) 0.0160(3)
Cu8 0.0382(5) 0.0382(5) 0.0353(7) 0.000 0.000 0.0191(2)
Cl1 0.0386(6) 0.0284(6) 0.0336(6) 0.0014(4) 0.0012(4) 0.0145(5)
Cl2 0.0446(8) 0.0446(8) 0.0360(11) 0.000 0.000 0.0223(4)
P1 0.0357(7) 0.0388(7) 0.0346(7) -0.0032(5) -0.0056(5) 0.0168(5)
P2 0.0306(6) 0.0327(6) 0.0313(6) -0.0005(4) 0.0000(5) 0.0163(5)
P3 0.0298(6) 0.0331(6) 0.0319(6) -0.0001(5) 0.0024(4) 0.0160(5)
P4 0.0306(6) 0.0324(6) 0.0313(6) 0.0025(4) 0.0003(4) 0.0148(5)
N1 0.038(3) 0.038(3) 0.036(4) 0.000 0.000 0.0188(13)
N2 0.035(2) 0.0298(19) 0.0310(19) 0.0010(15) 0.0027(17) 0.0166(16)
N3 0.035(2) 0.038(2) 0.041(2) -0.0021(17) -0.0065(17) 0.016(2)
C1 0.043(3) 0.044(3) 0.037(2) -0.007(2) -0.003(2) 0.022(2)
C01P 0.045(3) 0.050(3) 0.076(4) -0.007(3) -0.008(3) 0.030(3)
C2 0.040(3) 0.043(3) 0.043(3) -0.006(2) 0.001(2) 0.019(2)
C3 0.077(5) 0.045(3) 0.077(4) 0.001(3) -0.033(4) 0.013(3)
C4 0.085(5) 0.053(4) 0.095(6) 0.000(4) -0.017(4) 0.022(4)
C5 0.047(4) 0.060(4) 0.126(7) -0.036(4) 0.001(4) 0.013(3)
C6 0.048(4) 0.074(5) 0.243(13) -0.065(7) -0.056(6) 0.038(4)
C7 0.051(4) 0.063(4) 0.161(8) -0.047(5) -0.044(5) 0.035(3)
C8 0.035(3) 0.045(3) 0.052(3) -0.002(2) -0.013(2) 0.016(2)
C9 0.043(3) 0.092(5) 0.064(4) 0.026(3) 0.002(3) 0.034(3)
C10 0.046(4) 0.105(6) 0.091(5) 0.048(5) -0.001(3) 0.036(4)
C11 0.053(4) 0.052(4) 0.135(7) 0.016(4) -0.028(4) 0.022(3)
C12 0.076(5) 0.058(4) 0.092(5) -0.026(4) -0.043(4) 0.044(4)
C13 0.059(4) 0.058(4) 0.068(4) -0.017(3) -0.027(3) 0.035(3)
C14 0.036(2) 0.034(2) 0.028(2) 0.0002(18) 0.0026(18) 0.020(2)
C15 0.033(2) 0.039(3) 0.041(3) 0.000(2) -0.0001(19) 0.022(2)
C16 0.051(3) 0.046(3) 0.047(3) -0.008(2) -0.016(2) 0.028(3)
C17 0.059(3) 0.046(3) 0.056(3) -0.006(3) -0.010(3) 0.032(3)
C18 0.078(4) 0.060(4) 0.050(3) -0.006(3) -0.023(3) 0.048(3)
C19 0.133(7) 0.080(5) 0.057(4) -0.021(3) -0.047(4) 0.069(5)
C20 0.117(6) 0.066(4) 0.053(3) -0.012(3) -0.026(4) 0.065(4)
C21 0.032(2) 0.032(2) 0.033(2) -0.0005(18) -0.0016(18) 0.0150(19)
C22 0.037(3) 0.041(3) 0.044(3) -0.009(2) -0.001(2) 0.016(2)
C23 0.032(3) 0.045(3) 0.057(3) -0.003(2) 0.001(2) 0.013(2)
C023 0.077(5) 0.083(6) 0.178(11) -0.042(6) -0.034(5) 0.061(5)
C24 0.041(3) 0.036(3) 0.049(3) -0.002(2) -0.008(2) 0.012(2)
C25 0.041(3) 0.039(3) 0.045(3) -0.004(2) -0.009(2) 0.022(2)
C26 0.035(3) 0.041(3) 0.042(3) 0.001(2) -0.004(2) 0.019(2)
C27 0.039(2) 0.028(2) 0.029(2) -0.0002(18) 0.0029(18) 0.014(2)
C28 0.032(2) 0.039(3) 0.034(2) -0.0056(19) 0.0013(18) 0.018(2)
C29 0.038(3) 0.039(3) 0.042(3) -0.003(2) 0.000(2) 0.022(2)
C30 0.051(3) 0.052(3) 0.044(3) -0.006(2) -0.004(2) 0.035(3)
C31 0.049(3) 0.058(3) 0.053(3) -0.015(3) -0.015(2) 0.036(3)
C32 0.034(3) 0.057(3) 0.065(4) -0.016(3) -0.007(2) 0.022(3)
C33 0.035(3) 0.044(3) 0.046(3) -0.003(2) -0.001(2) 0.021(2)
C34 0.032(2) 0.033(2) 0.032(2) 0.0015(18) 0.0031(18) 0.013(2)
C35 0.051(3) 0.049(3) 0.045(3) -0.003(2) 0.003(2) 0.033(3)
C36 0.069(4) 0.063(4) 0.038(3) -0.007(2) 0.004(2) 0.047(3)
C37 0.058(3) 0.055(3) 0.038(3) -0.005(2) 0.003(2) 0.034(3)
C38 0.052(3) 0.048(3) 0.038(3) 0.000(2) 0.000(2) 0.027(3)
C39 0.043(3) 0.042(3) 0.039(3) 0.000(2) 0.004(2) 0.023(2)
C40 0.032(2) 0.033(2) 0.034(2) -0.0005(18) -0.0009(18) 0.017(2)
C41 0.041(3) 0.032(2) 0.036(2) 0.0072(19) 0.004(2) 0.019(2)
C42 0.044(3) 0.044(3) 0.046(3) 0.007(2) 0.011(2) 0.020(2)
C43 0.062(4) 0.049(3) 0.052(3) 0.017(3) 0.024(3) 0.029(3)
C44 0.086(4) 0.053(3) 0.035(3) 0.005(2) 0.010(3) 0.043(3)
C45 0.071(4) 0.057(3) 0.034(3) -0.002(2) -0.005(3) 0.039(3)
C46 0.045(3) 0.043(3) 0.038(3) 0.003(2) 0.000(2) 0.024(2)
C47 0.033(2) 0.037(3) 0.042(3) 0.005(2) 0.004(2) 0.019(2)
C48 0.052(3) 0.042(3) 0.036(2) 0.005(2) 0.004(2) 0.024(2)
C49 0.071(4) 0.040(3) 0.044(3) 0.012(2) 0.007(3) 0.028(3)
C50 0.053(3) 0.041(3) 0.054(3) 0.006(2) 0.005(3) 0.019(3)
C51 0.047(3) 0.036(3) 0.045(3) 0.001(2) -0.003(2) 0.015(2)
C52 0.038(3) 0.031(2) 0.048(3) 0.004(2) -0.002(2) 0.015(2)
Cl4 0.073(2) 0.100(3) 0.135(3) -0.007(2) -0.001(2) 0.0355(19)
O5 0.078(3) 0.103(3) 0.137(4) -0.008(3) -0.003(3) 0.031(3)
O6 0.079(3) 0.105(3) 0.137(4) -0.005(3) -0.003(3) 0.033(3)
O7 0.077(3) 0.102(3) 0.137(4) -0.008(3) 0.001(3) 0.036(3)
O8 0.066(3) 0.092(3) 0.131(4) -0.010(3) 0.003(3) 0.040(2)
Cl3 0.123(3) 0.078(2) 0.255(5) -0.036(3) -0.038(3) 0.066(2)
O1 0.125(4) 0.079(3) 0.255(5) -0.037(3) -0.037(4) 0.064(3)
O2 0.124(4) 0.083(3) 0.254(5) -0.037(3) -0.036(4) 0.064(3)
O3 0.120(4) 0.080(3) 0.253(5) -0.037(3) -0.039(4) 0.066(3)
O4 0.123(4) 0.081(3) 0.254(5) -0.038(3) -0.037(4) 0.063(3)

loop_
_atom_type_symbol
_atom_type_description
_atom_type_scat_dispersion_real
_atom_type_scat_dispersion_imag
_atom_type_scat_source
C C 0.0181 0.0091 'International Tables Vol C Tables 4.2.6.8 and 6.1.1.4'
H H 0.0000 0.0000 'International Tables Vol C Tables 4.2.6.8 and 6.1.1.4'
Cl Cl 0.3639 0.7018 'International Tables Vol C Tables 4.2.6.8 and 6.1.1.4'
Cu Cu -1.9646 0.5888 'International Tables Vol C Tables 4.2.6.8 and 6.1.1.4'
N N 0.0311 0.0180 'International Tables Vol C Tables 4.2.6.8 and 6.1.1.4'
O O 0.0492 0.0322 'International Tables Vol C Tables 4.2.6.8 and 6.1.1.4'
P P 0.2955 0.4335 'International Tables Vol C Tables 4.2.6.8 and 6.1.1.4'

loop_
_geom_angle_atom_site_label_1
_geom_angle_atom_site_label_2
_geom_angle_atom_site_label_3
_geom_angle
_geom_angle_site_symmetry_1
_geom_angle_site_symmetry_3
_geom_angle_publ_flag
Cu1 Cu1 Cu1 59.999(1) 2_665 3_565 ?
Cu2 Cu1 Cu1 106.35(2) 2_665 3_565 ?
Cu2 Cu1 Cu1 54.77(3) 2_665 2_665 ?
Cu2 Cu1 Cu1 55.53(3) . 3_565 ?
Cu2 Cu1 Cu1 107.00(2) . 2_665 ?
Cu2 Cu1 Cu2 118.28(4) . 2_665 ?
Cu3 Cu1 Cu1 105.53(2) . 2_665 ?
Cu3 Cu1 Cu1 107.26(2) . 3_565 ?
Cu3 Cu1 Cu2 64.77(3) . 2_665 ?
Cu3 Cu1 Cu2 67.35(3) . . ?
Cu3 Cu1 Cu4 64.69(3) . . ?
Cu4 Cu1 Cu1 51.73(2) . 2_665 ?
Cu4 Cu1 Cu1 51.73(2) . 3_565 ?
Cu4 Cu1 Cu2 62.61(2) . 2_665 ?
Cu4 Cu1 Cu2 62.99(2) . . ?
P1 Cu1 Cu1 109.17(4) . 3_565 ?
P1 Cu1 Cu1 109.04(4) . 2_665 ?
P1 Cu1 Cu2 120.69(4) . 2_665 ?
P1 Cu1 Cu2 120.90(4) . . ?
P1 Cu1 Cu3 138.74(5) . . ?
P1 Cu1 Cu4 156.55(6) . . ?
Cu1 Cu2 Cu1 69.70(4) . 3_565 ?
Cu1 Cu2 Cu3 52.91(2) . . ?
Cu1 Cu2 Cu3 53.61(2) 3_565 3_565 ?
Cu1 Cu2 Cu3 107.26(3) 3_565 . ?
Cu1 Cu2 Cu3 108.60(3) . 3_565 ?
Cu1 Cu2 Cu4 54.97(3) . . ?
Cu1 Cu2 Cu5 99.50(3) . 3_565 ?
Cu1 Cu2 Cu5 99.95(3) 3_565 3_565 ?
Cu3 Cu2 Cu3 104.92(4) 3_565 . ?
Cu4 Cu2 Cu1 54.69(3) . 3_565 ?
Cu4 Cu2 Cu3 56.85(2) . . ?
Cu4 Cu2 Cu3 57.85(2) . 3_565 ?
Cu4 Cu2 Cu5 56.46(3) . 3_565 ?
Cu5 Cu2 Cu3 57.18(2) 3_565 . ?
Cu5 Cu2 Cu3 58.25(2) 3_565 3_565 ?
N3 Cu2 Cu1 124.47(12) . . ?
N3 Cu2 Cu1 123.45(12) . 3_565 ?
N3 Cu2 Cu3 124.59(11) . . ?
N3 Cu2 Cu3 121.82(11) . 3_565 ?
N3 Cu2 Cu4 178.07(14) . . ?
N3 Cu2 Cu5 125.23(13) . 3_565 ?
Cu1 Cu3 Cu2 59.74(3) . . ?
Cu1 Cu3 Cu2 61.62(3) . 2_665 ?
Cu1 Cu3 Cu4 57.83(3) . . ?
Cu1 Cu3 Cu5 107.60(3) . . ?
Cu1 Cu3 Cu5 106.47(3) . 3_565 ?
Cu2 Cu3 Cu2 109.96(4) 2_665 . ?
Cu4 Cu3 Cu2 58.53(2) . . ?
Cu4 Cu3 Cu2 59.60(2) . 2_665 ?
Cu4 Cu3 Cu5 57.65(3) . 3_565 ?
Cu4 Cu3 Cu5 57.61(3) . . ?
Cu5 Cu3 Cu2 108.46(3) 3_565 2_665 ?
Cu5 Cu3 Cu2 107.15(3) . . ?
Cu5 Cu3 Cu2 60.00(2) . 2_665 ?
Cu5 Cu3 Cu2 58.99(2) 3_565 . ?
Cu5 Cu3 Cu5 59.55(3) 3_565 . ?
P2 Cu3 Cu1 128.44(5) . . ?
P2 Cu3 Cu2 128.27(4) . 2_665 ?
P2 Cu3 Cu2 117.09(4) . . ?
P2 Cu3 Cu4 170.85(5) . . ?
P2 Cu3 Cu5 113.26(4) . 3_565 ?
P2 Cu3 Cu5 120.24(4) . . ?
Cu1 Cu4 Cu1 76.53(4) 2_665 . ?
Cu1 Cu4 Cu1 76.53(4) 2_665 3_565 ?
Cu1 Cu4 Cu1 76.53(4) 3_565 . ?
Cu1 Cu4 Cu2 126.53(5) . 3_565 ?
Cu1 Cu4 Cu2 62.69(2) 2_665 3_565 ?
Cu1 Cu4 Cu2 126.53(5) 2_665 . ?
Cu1 Cu4 Cu2 62.04(2) 2_665 2_665 ?
Cu1 Cu4 Cu2 62.04(2) 3_565 3_565 ?
Cu1 Cu4 Cu2 126.53(5) 3_565 2_665 ?
Cu1 Cu4 Cu2 62.69(2) . 2_665 ?
Cu1 Cu4 Cu2 62.69(2) 3_565 . ?
Cu1 Cu4 Cu2 62.05(2) . . ?
Cu1 Cu4 Cu3 121.56(3) 2_665 3_565 ?
Cu1 Cu4 Cu3 121.56(3) 3_565 . ?
Cu1 Cu4 Cu3 121.56(3) . 2_665 ?
Cu1 Cu4 Cu3 57.48(2) 2_665 2_665 ?
Cu1 Cu4 Cu3 57.48(2) . . ?
Cu1 Cu4 Cu3 119.34(3) 3_565 2_665 ?
Cu1 Cu4 Cu3 119.34(3) 2_665 . ?
Cu1 Cu4 Cu3 57.48(2) 3_565 3_565 ?
Cu1 Cu4 Cu3 119.34(3) . 3_565 ?
Cu1 Cu4 Cu5 109.61(2) . 3_565 ?
Cu1 Cu4 Cu5 110.92(2) 2_665 2_665 ?
Cu1 Cu4 Cu5 171.02(4) . 2_665 ?
Cu1 Cu4 Cu5 109.61(2) 2_665 . ?
Cu1 Cu4 Cu5 109.61(2) 3_565 2_665 ?
Cu1 Cu4 Cu5 171.02(4) 3_565 . ?
Cu1 Cu4 Cu5 171.02(4) 2_665 3_565 ?
Cu1 Cu4 Cu5 110.93(2) . . ?
Cu1 Cu4 Cu5 110.92(2) 3_565 3_565 ?
Cu2 Cu4 Cu2 117.538(16) 2_665 . ?
Cu2 Cu4 Cu2 117.538(16) 2_665 3_565 ?
Cu2 Cu4 Cu2 117.538(16) 3_565 . ?
Cu3 Cu4 Cu2 62.549(18) 3_565 . ?
Cu3 Cu4 Cu2 175.86(5) . 3_565 ?
Cu3 Cu4 Cu2 175.86(5) 2_665 . ?
Cu3 Cu4 Cu2 64.622(19) . . ?
Cu3 Cu4 Cu2 62.551(18) . 2_665 ?
Cu3 Cu4 Cu2 62.549(18) 2_665 3_565 ?
Cu3 Cu4 Cu2 175.86(5) 3_565 2_665 ?
Cu3 Cu4 Cu2 64.623(19) 3_565 3_565 ?
Cu3 Cu4 Cu2 64.623(19) 2_665 2_665 ?
Cu3 Cu4 Cu3 115.01(2) 2_665 3_565 ?
Cu3 Cu4 Cu3 115.01(2) 2_665 . ?
Cu3 Cu4 Cu3 115.01(2) 3_565 . ?
Cu5 Cu4 Cu2 114.30(3) . 3_565 ?
Cu5 Cu4 Cu2 62.38(2) 3_565 . ?
Cu5 Cu4 Cu2 115.65(3) 2_665 2_665 ?
Cu5 Cu4 Cu2 62.39(2) 2_665 3_565 ?
Cu5 Cu4 Cu2 62.39(2) . 2_665 ?
Cu5 Cu4 Cu2 115.65(3) 3_565 3_565 ?
Cu5 Cu4 Cu2 114.30(3) 3_565 2_665 ?
Cu5 Cu4 Cu2 115.65(3) . . ?
Cu5 Cu4 Cu2 114.30(3) 2_665 . ?
Cu5 Cu4 Cu3 61.72(2) 3_565 . ?
Cu5 Cu4 Cu3 113.63(5) 3_565 2_665 ?
Cu5 Cu4 Cu3 113.63(5) 2_665 . ?
Cu5 Cu4 Cu3 61.72(2) 2_665 3_565 ?
Cu5 Cu4 Cu3 61.81(2) . . ?
Cu5 Cu4 Cu3 61.72(2) . 2_665 ?
Cu5 Cu4 Cu3 61.81(2) 2_665 2_665 ?
Cu5 Cu4 Cu3 61.81(2) 3_565 3_565 ?
Cu5 Cu4 Cu3 113.63(5) . 3_565 ?
Cu5 Cu4 Cu5 62.40(4) . 3_565 ?
Cu5 Cu4 Cu5 62.40(4) . 2_665 ?
Cu5 Cu4 Cu5 62.40(4) 2_665 3_565 ?
Cu2 Cu5 Cu7 125.01(3) 2_665 . ?
Cu3 Cu5 Cu2 63.83(2) 2_665 2_665 ?
Cu3 Cu5 Cu2 61.75(2) . 2_665 ?
Cu3 Cu5 Cu3 113.05(4) 2_665 . ?
Cu3 Cu5 Cu7 120.73(3) 2_665 . ?
Cu3 Cu5 Cu7 121.26(3) . . ?
Cu4 Cu5 Cu2 61.16(3) . 2_665 ?
Cu4 Cu5 Cu3 60.63(2) . 2_665 ?
Cu4 Cu5 Cu3 60.58(2) . . ?
Cu4 Cu5 Cu5 58.798(18) . 3_565 ?
Cu4 Cu5 Cu5 58.799(18) . 2_665 ?
Cu4 Cu5 Cu6 117.68(3) . . ?
Cu4 Cu5 Cu6 117.36(3) . 2_665 ?
Cu4 Cu5 Cu7 173.83(4) . . ?
Cu5 Cu5 Cu2 110.34(2) 3_565 2_665 ?
Cu5 Cu5 Cu2 111.59(2) 2_665 2_665 ?
Cu5 Cu5 Cu3 60.16(3) 3_565 . ?
Cu5 Cu5 Cu3 109.78(2) 3_565 2_665 ?
Cu5 Cu5 Cu3 60.29(3) 2_665 2_665 ?
Cu5 Cu5 Cu3 109.67(2) 2_665 . ?
Cu5 Cu5 Cu5 60.000(1) 2_665 3_565 ?
Cu5 Cu5 Cu7 116.28(2) 3_565 . ?
Cu5 Cu5 Cu7 116.00(2) 2_665 . ?
Cu6 Cu5 Cu2 139.47(3) 2_665 2_665 ?
Cu6 Cu5 Cu2 137.18(3) . 2_665 ?
Cu6 Cu5 Cu3 157.31(3) 2_665 . ?
Cu6 Cu5 Cu3 157.56(4) . 2_665 ?
Cu6 Cu5 Cu3 80.24(3) 2_665 2_665 ?
Cu6 Cu5 Cu3 80.33(3) . . ?
Cu6 Cu5 Cu5 59.95(2) . 3_565 ?
Cu6 Cu5 Cu5 59.63(2) 2_665 2_665 ?
Cu6 Cu5 Cu5 98.83(2) . 2_665 ?
Cu6 Cu5 Cu5 98.61(2) 2_665 3_565 ?
Cu6 Cu5 Cu6 81.80(4) . 2_665 ?
Cu6 Cu5 Cu7 58.47(2) . . ?
Cu6 Cu5 Cu7 58.38(2) 2_665 . ?
Cl1 Cu5 Cu2 71.74(4) . 2_665 ?
Cl1 Cu5 Cu3 99.06(4) . 2_665 ?
Cl1 Cu5 Cu3 98.15(4) . . ?
Cl1 Cu5 Cu4 132.89(4) . . ?
Cl1 Cu5 Cu5 150.04(4) . 2_665 ?
Cl1 Cu5 Cu5 148.83(4) . 3_565 ?
Cl1 Cu5 Cu6 97.66(4) . 2_665 ?
Cl1 Cu5 Cu6 96.55(4) . . ?
Cl1 Cu5 Cu7 53.27(3) . . ?
Cu5 Cu6 Cu5 60.41(3) . 3_565 ?
Cu5 Cu6 Cu7 125.51(3) . 3_565 ?
Cu5 Cu6 Cu7 67.55(2) 3_565 3_565 ?
Cu5 Cu6 Cu7 67.65(2) . . ?
Cu5 Cu6 Cu7 125.48(3) 3_565 . ?
Cu7 Cu6 Cu7 145.76(4) 3_565 . ?
Cu8 Cu6 Cu5 94.74(3) . 3_565 ?
Cu8 Cu6 Cu5 94.95(3) . . ?
Cu8 Cu6 Cu7 73.69(2) . . ?
Cu8 Cu6 Cu7 73.70(2) . 3_565 ?
N2 Cu6 Cu5 121.21(11) . 3_565 ?
N2 Cu6 Cu5 123.62(11) . . ?
N2 Cu6 Cu7 95.98(10) . 3_565 ?
N2 Cu6 Cu7 100.19(10) . . ?
N2 Cu6 Cu8 135.99(12) . . ?
Cu6 Cu7 Cu5 54.07(2) 2_665 . ?
Cu6 Cu7 Cu5 53.88(2) . . ?
Cu6 Cu7 Cu6 76.85(4) 2_665 . ?
Cl1 Cu7 Cu5 48.51(3) . . ?
Cl1 Cu7 Cu6 90.47(4) . 2_665 ?
Cl1 Cu7 Cu6 89.28(4) . . ?
P3 Cu7 Cu5 123.21(4) 2_665 . ?
P3 Cu7 Cu6 83.03(4) 2_665 2_665 ?
P3 Cu7 Cu6 154.95(5) 2_665 . ?
P3 Cu7 Cl1 105.81(5) 2_665 . ?
P4 Cu7 Cu5 117.08(4) . . ?
P4 Cu7 Cu6 81.13(4) . . ?
P4 Cu7 Cu6 156.57(4) . 2_665 ?
P4 Cu7 Cl1 97.19(4) . . ?
P4 Cu7 P3 115.67(5) . 2_665 ?
Cu6 Cu8 Cu6 85.77(4) . 3_565 ?
Cu6 Cu8 Cu6 85.77(4) 2_665 3_565 ?
Cu6 Cu8 Cu6 85.77(4) 2_665 . ?
Cl2 Cu8 Cu6 128.21(3) . 3_565 ?
Cl2 Cu8 Cu6 128.21(3) . 2_665 ?
Cl2 Cu8 Cu6 128.20(3) . . ?
Cu5 Cl1 Cu7 78.22(4) . . ?
C1 P1 Cu1 110.71(17) . . ?
C2 P1 Cu1 117.06(18) . . ?
C2 P1 C1 99.6(2) . . ?
C8 P1 Cu1 116.05(18) . . ?
C8 P1 C1 106.3(3) . . ?
C8 P1 C2 105.4(2) . . ?
C14 P2 Cu3 114.77(15) . . ?
C15 P2 Cu3 112.06(16) . . ?
C15 P2 C14 99.5(2) . . ?
C15 P2 C21 103.4(2) . . ?
C21 P2 Cu3 119.77(15) . . ?
C21 P2 C14 104.9(2) . . ?
C27 P3 Cu7 113.48(15) . 3_565 ?
C28 P3 Cu7 116.60(16) . 3_565 ?
C28 P3 C27 106.0(2) . . ?
C34 P3 Cu7 115.59(16) . 3_565 ?
C34 P3 C27 100.0(2) . . ?
C34 P3 C28 103.2(2) . . ?
C40 P4 Cu7 112.40(15) . . ?
C41 P4 Cu7 119.81(17) . . ?
C41 P4 C40 106.5(2) . . ?
C41 P4 C47 103.3(2) . . ?
C47 P4 Cu7 112.87(15) . . ?
C47 P4 C40 99.8(2) . . ?
C1 N1 C1 115.6(2) 2_665 . ?
C1 N1 C1 115.6(2) 2_665 3_565 ?
C1 N1 C1 115.6(2) . 3_565 ?
C14 N2 Cu6 115.1(3) . . ?
C14 N2 C40 108.8(4) . . ?
C27 N2 Cu6 105.4(3) . . ?
C27 N2 C14 107.0(3) . . ?
C27 N2 C40 109.6(3) . . ?
C40 N2 Cu6 110.7(3) . . ?
C01P N3 Cu2 168.2(5) . . ?
P1 C1 H1A 109.1 . . ?
P1 C1 H1B 109.1 . . ?
N1 C1 P1 112.6(4) . . ?
N1 C1 H1A 109.1 . . ?
N1 C1 H1B 109.1 . . ?
H1A C1 H1B 107.8 . . ?
N3 C01P C023 178.8(9) . . ?
C3 C2 P1 117.1(4) . . ?
C7 C2 P1 124.9(5) . . ?
C7 C2 C3 117.9(6) . . ?
C2 C3 H3 118.9 . . ?
C4 C3 C2 122.3(7) . . ?
C4 C3 H3 118.9 . . ?
C3 C4 H4 121.0 . . ?
C3 C4 C5 117.9(7) . . ?
C5 C4 H4 121.0 . . ?
C4 C5 H5 120.2 . . ?
C6 C5 C4 119.5(7) . . ?
C6 C5 H5 120.2 . . ?
C5 C6 H6 119.6 . . ?
C5 C6 C7 120.8(7) . . ?
C7 C6 H6 119.6 . . ?
C2 C7 C6 121.5(7) . . ?
C2 C7 H7 119.2 . . ?
C6 C7 H7 119.2 . . ?
C9 C8 P1 123.8(5) . . ?
C9 C8 C13 117.4(6) . . ?
C13 C8 P1 118.8(4) . . ?
C8 C9 H9 119.1 . . ?
C10 C9 C8 121.7(7) . . ?
C10 C9 H9 119.1 . . ?
C9 C10 H10 120.3 . . ?
C11 C10 C9 119.4(7) . . ?
C11 C10 H10 120.3 . . ?
C10 C11 H11 119.7 . . ?
C10 C11 C12 120.5(6) . . ?
C12 C11 H11 119.7 . . ?
C11 C12 H12 120.2 . . ?
C11 C12 C13 119.5(7) . . ?
C13 C12 H12 120.2 . . ?
C8 C13 H13 119.3 . . ?
C12 C13 C8 121.3(7) . . ?
C12 C13 H13 119.3 . . ?
P2 C14 H14A 107.7 . . ?
P2 C14 H14B 107.7 . . ?
N2 C14 P2 118.6(3) . . ?
N2 C14 H14A 107.7 . . ?
N2 C14 H14B 107.7 . . ?
H14A C14 H14B 107.1 . . ?
C16 C15 P2 123.5(4) . . ?
C16 C15 C20 118.1(5) . . ?
C20 C15 P2 118.0(4) . . ?
C15 C16 H16 119.4 . . ?
C15 C16 C17 121.1(5) . . ?
C17 C16 H16 119.4 . . ?
C16 C17 H17 119.8 . . ?
C18 C17 C16 120.5(5) . . ?
C18 C17 H17 119.8 . . ?
C17 C18 H18 120.8 . . ?
C17 C18 C19 118.5(5) . . ?
C19 C18 H18 120.8 . . ?
C18 C19 H19 119.6 . . ?
C20 C19 C18 120.9(6) . . ?
C20 C19 H19 119.6 . . ?
C15 C20 H20 119.6 . . ?
C19 C20 C15 120.8(6) . . ?
C19 C20 H20 119.6 . . ?
C22 C21 P2 122.0(4) . . ?
C26 C21 P2 118.8(4) . . ?
C26 C21 C22 119.2(4) . . ?
C21 C22 H22 119.9 . . ?
C21 C22 C23 120.3(5) . . ?
C23 C22 H22 119.9 . . ?
C22 C23 H23 119.8 . . ?
C24 C23 C22 120.3(5) . . ?
C24 C23 H23 119.8 . . ?
C01P C023 H02A 109.5 . . ?
C01P C023 H02B 109.5 . . ?
C01P C023 H02C 109.5 . . ?
H02A C023 H02B 109.5 . . ?
H02A C023 H02C 109.5 . . ?
H02B C023 H02C 109.5 . . ?
C23 C24 H24 120.3 . . ?
C23 C24 C25 119.4(5) . . ?
C25 C24 H24 120.3 . . ?
C24 C25 H25 120.0 . . ?
C24 C25 C26 119.9(5) . . ?
C26 C25 H25 120.0 . . ?
C21 C26 C25 120.9(5) . . ?
C21 C26 H26 119.6 . . ?
C25 C26 H26 119.6 . . ?
P3 C27 H27A 108.6 . . ?
P3 C27 H27B 108.6 . . ?
N2 C27 P3 114.6(3) . . ?
N2 C27 H27A 108.6 . . ?
N2 C27 H27B 108.6 . . ?
H27A C27 H27B 107.6 . . ?
C29 C28 P3 118.4(4) . . ?
C29 C28 C33 118.8(4) . . ?
C33 C28 P3 122.9(4) . . ?
C28 C29 H29 119.5 . . ?
C28 C29 C30 120.9(5) . . ?
C30 C29 H29 119.5 . . ?
C29 C30 H30 120.1 . . ?
C31 C30 C29 119.8(5) . . ?
C31 C30 H30 120.1 . . ?
C30 C31 H31 120.0 . . ?
C30 C31 C32 119.9(5) . . ?
C32 C31 H31 120.0 . . ?
C31 C32 H32 119.8 . . ?
C33 C32 C31 120.4(5) . . ?
C33 C32 H32 119.8 . . ?
C28 C33 H33 119.9 . . ?
C32 C33 C28 120.2(5) . . ?
C32 C33 H33 119.9 . . ?
C35 C34 P3 121.0(4) . . ?
C35 C34 C39 118.9(4) . . ?
C39 C34 P3 119.9(4) . . ?
C34 C35 H35 119.8 . . ?
C36 C35 C34 120.3(5) . . ?
C36 C35 H35 119.8 . . ?
C35 C36 H36 119.8 . . ?
C37 C36 C35 120.3(5) . . ?
C37 C36 H36 119.8 . . ?
C36 C37 H37 119.7 . . ?
C36 C37 C38 120.5(5) . . ?
C38 C37 H37 119.7 . . ?
C37 C38 H38 120.2 . . ?
C39 C38 C37 119.5(5) . . ?
C39 C38 H38 120.2 . . ?
C34 C39 H39 119.8 . . ?
C38 C39 C34 120.4(5) . . ?
C38 C39 H39 119.8 . . ?
P4 C40 H40A 108.6 . . ?
P4 C40 H40B 108.6 . . ?
N2 C40 P4 114.8(3) . . ?
N2 C40 H40A 108.6 . . ?
N2 C40 H40B 108.6 . . ?
H40A C40 H40B 107.5 . . ?
C42 C41 P4 122.2(4) . . ?
C46 C41 P4 118.5(4) . . ?
C46 C41 C42 119.3(5) . . ?
C41 C42 H42 120.5 . . ?
C43 C42 C41 119.0(5) . . ?
C43 C42 H42 120.5 . . ?
C42 C43 H43 119.4 . . ?
C44 C43 C42 121.3(5) . . ?
C44 C43 H43 119.4 . . ?
C43 C44 H44 119.8 . . ?
C43 C44 C45 120.4(5) . . ?
C45 C44 H44 119.8 . . ?
C44 C45 H45 120.2 . . ?
C44 C45 C46 119.6(5) . . ?
C46 C45 H45 120.2 . . ?
C41 C46 C45 120.4(5) . . ?
C41 C46 H46 119.8 . . ?
C45 C46 H46 119.8 . . ?
C48 C47 P4 120.5(4) . . ?
C48 C47 C52 118.5(5) . . ?
C52 C47 P4 120.6(4) . . ?
C47 C48 H48 119.7 . . ?
C47 C48 C49 120.7(5) . . ?
C49 C48 H48 119.7 . . ?
C48 C49 H49 119.7 . . ?
C50 C49 C48 120.5(5) . . ?
C50 C49 H49 119.7 . . ?
C49 C50 H50 120.3 . . ?
C49 C50 C51 119.5(5) . . ?
C51 C50 H50 120.3 . . ?
C50 C51 H51 119.9 . . ?
C52 C51 C50 120.2(5) . . ?
C52 C51 H51 119.9 . . ?
C47 C52 H52 119.7 . . ?
C51 C52 C47 120.6(5) . . ?
C51 C52 H52 119.7 . . ?
O5 Cl4 O6 106.4(8) . . ?
O5 Cl4 O7 107.7(8) . . ?
O7 Cl4 O6 104.0(8) . . ?
O8 Cl4 O5 123.4(9) . . ?
O8 Cl4 O6 101.9(8) . . ?
O8 Cl4 O7 111.5(7) . . ?
O1 Cl3 O2 106.4(10) . . ?
O3 Cl3 O1 112.7(9) . . ?
O3 Cl3 O2 105.6(10) . . ?
O3 Cl3 O4 132.3(9) . . ?
O4 Cl3 O1 110.8(8) . . ?
O4 Cl3 O2 79.8(9) . . ?

loop_
_geom_bond_atom_site_label_1
_geom_bond_atom_site_label_2
_geom_bond_distance
_geom_bond_site_symmetry_2
_geom_bond_publ_flag
Cu1 Cu1 3.0533(13) 3_565 ?
Cu1 Cu1 3.0532(13) 2_665 ?
Cu1 Cu2 2.6841(9) 2_665 ?
Cu1 Cu2 2.6593(9) . ?
Cu1 Cu3 2.4558(10) . ?
Cu1 Cu4 2.4652(10) . ?
Cu1 P1 2.2291(15) . ?
Cu2 Cu1 2.6841(9) 3_565 ?
Cu2 Cu3 2.7595(9) 3_565 ?
Cu2 Cu3 2.8413(9) . ?
Cu2 Cu4 2.6822(7) . ?
Cu2 Cu5 2.7132(10) 3_565 ?
Cu2 N3 2.030(5) . ?
Cu3 Cu2 2.7596(9) 2_665 ?
Cu3 Cu4 2.6328(7) . ?
Cu3 Cu5 2.6640(9) . ?
Cu3 Cu5 2.6605(9) 3_565 ?
Cu3 P2 2.2463(14) . ?
Cu4 Cu1 2.4651(11) 2_665 ?
Cu4 Cu1 2.4651(11) 3_565 ?
Cu4 Cu2 2.6822(8) 3_565 ?
Cu4 Cu2 2.6822(7) 2_665 ?
Cu4 Cu3 2.6328(7) 3_565 ?
Cu4 Cu3 2.6328(7) 2_665 ?
Cu4 Cu5 2.5522(11) 3_565 ?
Cu4 Cu5 2.5522(11) 2_665 ?
Cu4 Cu5 2.5522(11) . ?
Cu5 Cu2 2.7132(10) 2_665 ?
Cu5 Cu3 2.6605(9) 2_665 ?
Cu5 Cu5 2.6442(12) 2_665 ?
Cu5 Cu5 2.6443(12) 3_565 ?
Cu5 Cu6 2.6237(9) . ?
Cu5 Cu6 2.6319(9) 2_665 ?
Cu5 Cu7 3.0042(10) . ?
Cu5 Cl1 2.2987(13) . ?
Cu6 Cu5 2.6322(9) 3_565 ?
Cu6 Cu7 2.7686(9) . ?
Cu6 Cu7 2.7679(9) 3_565 ?
Cu6 Cu8 2.5281(11) . ?
Cu6 N2 2.100(4) . ?
Cu7 Cu6 2.7680(9) 2_665 ?
Cu7 Cl1 2.4596(13) . ?
Cu7 P3 2.2682(13) 2_665 ?
Cu7 P4 2.2666(13) . ?
Cu8 Cu6 2.5281(11) 2_665 ?
Cu8 Cu6 2.5283(11) 3_565 ?
Cu8 Cl2 2.184(3) . ?
P1 C1 1.855(5) . ?
P1 C2 1.833(5) . ?
P1 C8 1.825(5) . ?
P2 C14 1.852(4) . ?
P2 C15 1.824(5) . ?
P2 C21 1.826(5) . ?
P3 Cu7 2.2682(13) 3_565 ?
P3 C27 1.849(5) . ?
P3 C28 1.837(5) . ?
P3 C34 1.822(5) . ?
P4 C40 1.847(4) . ?
P4 C41 1.810(5) . ?
P4 C47 1.841(5) . ?
N1 C1 1.455(5) 3_565 ?
N1 C1 1.455(5) 2_665 ?
N1 C1 1.455(5) . ?
N2 C14 1.494(6) . ?
N2 C27 1.481(6) . ?
N2 C40 1.500(6) . ?
N3 C01P 1.128(8) . ?
C1 H1A 0.9900 . ?
C1 H1B 0.9900 . ?
C01P C023 1.470(10) . ?
C2 C3 1.384(9) . ?
C2 C7 1.363(8) . ?
C3 H3 0.9500 . ?
C3 C4 1.372(10) . ?
C4 H4 0.9500 . ?
C4 C5 1.418(11) . ?
C5 H5 0.9500 . ?
C5 C6 1.354(12) . ?
C6 H6 0.9500 . ?
C6 C7 1.369(10) . ?
C7 H7 0.9500 . ?
C8 C9 1.385(8) . ?
C8 C13 1.386(9) . ?
C9 H9 0.9500 . ?
C9 C10 1.385(10) . ?
C10 H10 0.9500 . ?
C10 C11 1.364(12) . ?
C11 H11 0.9500 . ?
C11 C12 1.374(12) . ?
C12 H12 0.9500 . ?
C12 C13 1.385(9) . ?
C13 H13 0.9500 . ?
C14 H14A 0.9900 . ?
C14 H14B 0.9900 . ?
C15 C16 1.369(7) . ?
C15 C20 1.396(8) . ?
C16 H16 0.9500 . ?
C16 C17 1.388(8) . ?
C17 H17 0.9500 . ?
C17 C18 1.377(8) . ?
C18 H18 0.9500 . ?
C18 C19 1.387(9) . ?
C19 H19 0.9500 . ?
C19 C20 1.366(9) . ?
C20 H20 0.9500 . ?
C21 C22 1.382(7) . ?
C21 C26 1.380(7) . ?
C22 H22 0.9500 . ?
C22 C23 1.396(7) . ?
C23 H23 0.9500 . ?
C23 C24 1.382(8) . ?
C023 H02A 0.9800 . ?
C023 H02B 0.9800 . ?
C023 H02C 0.9800 . ?
C24 H24 0.9500 . ?
C24 C25 1.387(8) . ?
C25 H25 0.9500 . ?
C25 C26 1.392(7) . ?
C26 H26 0.9500 . ?
C27 H27A 0.9900 . ?
C27 H27B 0.9900 . ?
C28 C29 1.387(7) . ?
C28 C33 1.389(7) . ?
C29 H29 0.9500 . ?
C29 C30 1.397(7) . ?
C30 H30 0.9500 . ?
C30 C31 1.360(8) . ?
C31 H31 0.9500 . ?
C31 C32 1.397(8) . ?
C32 H32 0.9500 . ?
C32 C33 1.379(7) . ?
C33 H33 0.9500 . ?
C34 C35 1.394(7) . ?
C34 C39 1.405(7) . ?
C35 H35 0.9500 . ?
C35 C36 1.391(7) . ?
C36 H36 0.9500 . ?
C36 C37 1.367(8) . ?
C37 H37 0.9500 . ?
C37 C38 1.400(7) . ?
C38 H38 0.9500 . ?
C38 C39 1.384(7) . ?
C39 H39 0.9500 . ?
C40 H40A 0.9900 . ?
C40 H40B 0.9900 . ?
C41 C42 1.403(7) . ?
C41 C46 1.391(7) . ?
C42 H42 0.9500 . ?
C42 C43 1.391(8) . ?
C43 H43 0.9500 . ?
C43 C44 1.364(9) . ?
C44 H44 0.9500 . ?
C44 C45 1.380(9) . ?
C45 H45 0.9500 . ?
C45 C46 1.394(7) . ?
C46 H46 0.9500 . ?
C47 C48 1.383(7) . ?
C47 C52 1.392(7) . ?
C48 H48 0.9500 . ?
C48 C49 1.397(7) . ?
C49 H49 0.9500 . ?
C49 C50 1.361(8) . ?
C50 H50 0.9500 . ?
C50 C51 1.393(7) . ?
C51 H51 0.9500 . ?
C51 C52 1.383(7) . ?
C52 H52 0.9500 . ?
Cl4 O5 1.408(9) . ?
Cl4 O6 1.483(10) . ?
Cl4 O7 1.441(9) . ?
Cl4 O8 1.315(9) . ?
Cl3 O1 1.406(9) . ?
Cl3 O2 1.483(11) . ?
Cl3 O3 1.327(10) . ?
Cl3 O4 1.385(10) . ?

loop_
_geom_torsion_atom_site_label_1
_geom_torsion_atom_site_label_2
_geom_torsion_atom_site_label_3
_geom_torsion_atom_site_label_4
_geom_torsion
_geom_torsion_site_symmetry_1
_geom_torsion_site_symmetry_2
_geom_torsion_site_symmetry_3
_geom_torsion_site_symmetry_4
_geom_torsion_publ_flag
Cu1 P1 C1 N1 38.3(4) . . . . ?
Cu1 P1 C2 C3 45.6(6) . . . . ?
Cu1 P1 C2 C7 -136.1(6) . . . . ?
Cu1 P1 C8 C9 -150.6(5) . . . . ?
Cu1 P1 C8 C13 27.0(5) . . . . ?
Cu3 P2 C14 N2 54.1(4) . . . . ?
Cu3 P2 C15 C16 83.1(5) . . . . ?
Cu3 P2 C15 C20 -90.1(5) . . . . ?
Cu3 P2 C21 C22 -174.6(3) . . . . ?
Cu3 P2 C21 C26 4.0(4) . . . . ?
Cu6 N2 C14 P2 -61.6(4) . . . . ?
Cu6 N2 C27 P3 -58.8(3) . . . . ?
Cu6 N2 C40 P4 -41.9(4) . . . . ?
Cu7 P3 C27 N2 41.3(4) 3_565 . . . ?
Cu7 P3 C28 C29 16.3(4) 3_565 . . . ?
Cu7 P3 C28 C33 -163.3(3) 3_565 . . . ?
Cu7 P3 C34 C35 -104.9(4) 3_565 . . . ?
Cu7 P3 C34 C39 70.8(4) 3_565 . . . ?
Cu7 P4 C40 N2 55.1(3) . . . . ?
Cu7 P4 C41 C42 -176.2(3) . . . . ?
Cu7 P4 C41 C46 2.1(4) . . . . ?
Cu7 P4 C47 C48 -99.7(4) . . . . ?
Cu7 P4 C47 C52 72.1(4) . . . . ?
P1 C2 C3 C4 177.3(7) . . . . ?
P1 C2 C7 C6 -177.6(8) . . . . ?
P1 C8 C9 C10 175.5(5) . . . . ?
P1 C8 C13 C12 -177.2(5) . . . . ?
P2 C15 C16 C17 -174.3(5) . . . . ?
P2 C15 C20 C19 175.8(7) . . . . ?
P2 C21 C22 C23 176.6(4) . . . . ?
P2 C21 C26 C25 -177.3(4) . . . . ?
P3 C28 C29 C30 -178.6(4) . . . . ?
P3 C28 C33 C32 178.2(4) . . . . ?
P3 C34 C35 C36 177.0(4) . . . . ?
P3 C34 C39 C38 -177.0(4) . . . . ?
P4 C41 C42 C43 177.5(4) . . . . ?
P4 C41 C46 C45 -179.0(4) . . . . ?
P4 C47 C48 C49 174.2(4) . . . . ?
P4 C47 C52 C51 -173.9(4) . . . . ?
C1 P1 C2 C3 -73.7(6) . . . . ?
C1 P1 C2 C7 104.6(7) . . . . ?
C1 P1 C8 C9 -27.0(6) . . . . ?
C1 P1 C8 C13 150.6(5) . . . . ?
C1 N1 C1 P1 -144.5(5) 2_665 . . . ?
C1 N1 C1 P1 76.1(7) 3_565 . . . ?
C2 P1 C1 N1 162.2(4) . . . . ?
C2 P1 C8 C9 78.1(5) . . . . ?
C2 P1 C8 C13 -104.3(5) . . . . ?
C2 C3 C4 C5 0.5(13) . . . . ?
C3 C2 C7 C6 0.8(13) . . . . ?
C3 C4 C5 C6 0.6(14) . . . . ?
C4 C5 C6 C7 -0.9(16) . . . . ?
C5 C6 C7 C2 0.3(17) . . . . ?
C7 C2 C3 C4 -1.1(12) . . . . ?
C8 P1 C1 N1 -88.5(4) . . . . ?
C8 P1 C2 C3 176.2(5) . . . . ?
C8 P1 C2 C7 -5.4(7) . . . . ?
C8 C9 C10 C11 0.5(11) . . . . ?
C9 C8 C13 C12 0.6(9) . . . . ?
C9 C10 C11 C12 2.7(11) . . . . ?
C10 C11 C12 C13 -4.1(11) . . . . ?
C11 C12 C13 C8 2.5(10) . . . . ?
C13 C8 C9 C10 -2.1(9) . . . . ?
C14 P2 C15 C16 -38.6(5) . . . . ?
C14 P2 C15 C20 148.1(5) . . . . ?
C14 P2 C21 C22 -43.9(4) . . . . ?
C14 P2 C21 C26 134.7(4) . . . . ?
C14 N2 C27 P3 64.2(4) . . . . ?
C14 N2 C40 P4 -169.3(3) . . . . ?
C15 P2 C14 N2 173.9(3) . . . . ?
C15 P2 C21 C22 59.9(4) . . . . ?
C15 P2 C21 C26 -121.5(4) . . . . ?
C15 C16 C17 C18 1.2(9) . . . . ?
C16 C15 C20 C19 2.2(11) . . . . ?
C16 C17 C18 C19 -2.3(10) . . . . ?
C17 C18 C19 C20 3.4(13) . . . . ?
C18 C19 C20 C15 -3.4(13) . . . . ?
C20 C15 C16 C17 -1.1(9) . . . . ?
C21 P2 C14 N2 -79.4(4) . . . . ?
C21 P2 C15 C16 -146.6(5) . . . . ?
C21 P2 C15 C20 40.2(5) . . . . ?
C21 C22 C23 C24 0.9(8) . . . . ?
C22 C21 C26 C25 1.3(7) . . . . ?
C22 C23 C24 C25 0.8(8) . . . . ?
C23 C24 C25 C26 -1.5(8) . . . . ?
C24 C25 C26 C21 0.5(7) . . . . ?
C26 C21 C22 C23 -2.0(7) . . . . ?
C27 P3 C28 C29 143.7(4) . . . . ?
C27 P3 C28 C33 -35.9(4) . . . . ?
C27 P3 C34 C35 132.8(4) . . . . ?
C27 P3 C34 C39 -51.4(4) . . . . ?
C27 N2 C14 P2 -178.4(3) . . . . ?
C27 N2 C40 P4 74.0(4) . . . . ?
C28 P3 C27 N2 -87.9(4) . . . . ?
C28 P3 C34 C35 23.6(5) . . . . ?
C28 P3 C34 C39 -160.7(4) . . . . ?
C28 C29 C30 C31 -0.2(8) . . . . ?
C29 C28 C33 C32 -1.4(7) . . . . ?
C29 C30 C31 C32 -0.4(8) . . . . ?
C30 C31 C32 C33 0.0(8) . . . . ?
C31 C32 C33 C28 0.9(8) . . . . ?
C33 C28 C29 C30 1.0(7) . . . . ?
C34 P3 C27 N2 165.1(3) . . . . ?
C34 P3 C28 C29 -111.6(4) . . . . ?
C34 P3 C28 C33 68.8(4) . . . . ?
C34 C35 C36 C37 -0.3(9) . . . . ?
C35 C34 C39 C38 -1.1(8) . . . . ?
C35 C36 C37 C38 -0.8(9) . . . . ?
C36 C37 C38 C39 1.0(9) . . . . ?
C37 C38 C39 C34 0.0(8) . . . . ?
C39 C34 C35 C36 1.3(8) . . . . ?
C40 P4 C41 C42 -47.3(5) . . . . ?
C40 P4 C41 C46 131.0(4) . . . . ?
C40 P4 C47 C48 140.8(4) . . . . ?
C40 P4 C47 C52 -47.4(4) . . . . ?
C40 N2 C14 P2 63.3(4) . . . . ?
C40 N2 C27 P3 -178.0(3) . . . . ?
C41 P4 C40 N2 -78.0(4) . . . . ?
C41 P4 C47 C48 31.1(5) . . . . ?
C41 P4 C47 C52 -157.1(4) . . . . ?
C41 C42 C43 C44 1.3(8) . . . . ?
C42 C41 C46 C45 -0.6(7) . . . . ?
C42 C43 C44 C45 -0.4(9) . . . . ?
C43 C44 C45 C46 -1.0(8) . . . . ?
C44 C45 C46 C41 1.6(8) . . . . ?
C46 C41 C42 C43 -0.8(7) . . . . ?
C47 P4 C40 N2 174.9(3) . . . . ?
C47 P4 C41 C42 57.3(4) . . . . ?
C47 P4 C41 C46 -124.4(4) . . . . ?
C47 C48 C49 C50 -1.8(9) . . . . ?
C48 C47 C52 C51 -1.9(7) . . . . ?
C48 C49 C50 C51 1.0(9) . . . . ?
C49 C50 C51 C52 -0.6(9) . . . . ?
C50 C51 C52 C47 1.1(8) . . . . ?
C52 C47 C48 C49 2.2(8) . . . . ?

loop_
_smtbx_masks_void_nr
_smtbx_masks_void_average_x
_smtbx_masks_void_average_y
_smtbx_masks_void_average_z
_smtbx_masks_void_volume
_smtbx_masks_void_count_electrons
_smtbx_masks_void_content
1 -0.251 -0.044 -0.079 21547.9 5176.2 '144 CH3CN,108 CH3OH'
